data_2311861
loop_
_publ_author_name
'Katzsch, Felix'
'Gruber, Tobias'
'Weber, Edwin'

_publ_section_title
;
 Crystal structures of functional building blocks derived from
 bis(benzo[b]thiophen-2-yl)methane.
;
_journal_coeditor_code EG3204
_journal_issue 'Pt 9'
_journal_name_full 'Acta crystallographica. Section C, Structural chemistry'
_journal_page_first 679
_journal_page_last 684
_journal_paper_doi 10.1107/S2053229616012973
_journal_volume 72
_journal_year 2016
_chemical_formula_iupac 'C19 H12 O S2'
_chemical_formula_moiety 'C19 H12 O S2'
_chemical_formula_sum 'C19 H12 O S2'
_chemical_formula_weight 320.41
_chemical_name_systematic
;
1,1-Bis(benzo[<i>b</i>]thiophen-2-yl)prop-2-yn-1-ol
;
_space_group_IT_number 14
_space_group_name_Hall '-P 2ybc'
_space_group_name_H-M_alt 'P 1 21/c 1'
_symmetry_cell_setting monoclinic
_symmetry_space_group_name_Hall '-P 2ybc'
_symmetry_space_group_name_H-M 'P 1 21/c 1'
_atom_sites_solution_hydrogens geom
_atom_sites_solution_primary direct
_atom_sites_solution_secondary difmap
_audit_creation_method SHELXL-97
_cell_angle_alpha 90.00
_cell_angle_beta 101.539(2)
_cell_angle_gamma 90.00
_cell_formula_units_Z 4
_cell_length_a 9.4426(3)
_cell_length_b 19.5197(6)
_cell_length_c 8.4323(3)
_cell_measurement_reflns_used 9905
_cell_measurement_temperature 100(2)
_cell_measurement_theta_max 40.23
_cell_measurement_theta_min 3.03
_cell_volume 1522.80(9)
_computing_cell_refinement
;
SAINT-NT (Bruker, 2008)
;
_computing_data_collection
;
APEX2 (Bruker, 2008)
;
_computing_data_reduction
;
SAINT-NT (Bruker, 2008)
;
_computing_molecular_graphics
;
ORTEP-3 (Farrugia, 2012)
;
_computing_publication_material
;
SHELXTL (Sheldrick, 2008)
;
_computing_structure_refinement
;
SHELXL2014 (Sheldrick, 2015)
;
_computing_structure_solution
;
SHELXS97 (Sheldrick, 2008)
;
_diffrn_ambient_temperature 100(2)
_diffrn_measured_fraction_theta_full 0.998
_diffrn_measured_fraction_theta_max 0.998
_diffrn_measurement_device_type 'Bruker Kappa goniometer with an APEXII CCD area detector'
_diffrn_measurement_method '\f and \w scans'
_diffrn_radiation_monochromator graphite
_diffrn_radiation_source 'fine-focus sealed tube'
_diffrn_radiation_type MoK\a
_diffrn_radiation_wavelength 0.71073
_diffrn_reflns_av_R_equivalents 0.0217
_diffrn_reflns_av_sigmaI/netI 0.0106
_diffrn_reflns_limit_h_max 11
_diffrn_reflns_limit_h_min -11
_diffrn_reflns_limit_k_max 23
_diffrn_reflns_limit_k_min -23
_diffrn_reflns_limit_l_max 10
_diffrn_reflns_limit_l_min -10
_diffrn_reflns_number 29484
_diffrn_reflns_theta_full 25.00
_diffrn_reflns_theta_max 25.00
_diffrn_reflns_theta_min 3.14
_exptl_absorpt_coefficient_mu 0.347
_exptl_absorpt_correction_T_max 0.9213
_exptl_absorpt_correction_T_min 0.8678
_exptl_absorpt_correction_type multi-scan
_exptl_absorpt_process_details
;
(SADABS; Sheldrick, 2004)
;
_exptl_crystal_colour colourless
_exptl_crystal_density_diffrn 1.398
_exptl_crystal_density_method 'not measured'
_exptl_crystal_description block
_exptl_crystal_F_000 664
_exptl_crystal_size_max 0.42
_exptl_crystal_size_mid 0.39
_exptl_crystal_size_min 0.24
_refine_diff_density_max 0.524
_refine_diff_density_min -0.251
_refine_ls_extinction_method none
_refine_ls_goodness_of_fit_ref 1.081
_refine_ls_hydrogen_treatment constr
_refine_ls_matrix_type full
_refine_ls_number_parameters 210
_refine_ls_number_reflns 2673
_refine_ls_number_restraints 0
_refine_ls_restrained_S_all 1.081
_refine_ls_R_factor_all 0.0271
_refine_ls_R_factor_gt 0.0258
_refine_ls_shift/su_max 0.001
_refine_ls_shift/su_mean 0.000
_refine_ls_structure_factor_coef Fsqd
_refine_ls_weighting_details 'calc w=1/[\s^2^(Fo^2^)+(0.0306P)^2^+0.8696P] where P=(Fo^2^+2Fc^2^)/3'
_refine_ls_weighting_scheme calc
_refine_ls_wR_factor_gt 0.0659
_refine_ls_wR_factor_ref 0.0668
_reflns_number_gt 2567
_reflns_number_total 2673
_reflns_threshold_expression >2\s(I)
_cod_data_source_file eg3204sup1.cif
_cod_data_source_block III
_cod_original_sg_symbol_H-M 'P 21/c'
_cod_database_code 2311861

loop_
_symmetry_equiv_pos_as_xyz
'x, y, z'
'-x, y+1/2, -z+1/2'
'-x, -y, -z'
'x, -y-1/2, z-1/2'

loop_
_atom_site_type_symbol
_atom_site_label
_atom_site_fract_x
_atom_site_fract_y
_atom_site_fract_z
_atom_site_U_iso_or_equiv
_atom_site_adp_type
_atom_site_calc_flag
_atom_site_refinement_flags
_atom_site_occupancy
_atom_site_symmetry_multiplicity
_atom_site_disorder_assembly
_atom_site_disorder_group
O O1 0.87719(10) 0.14944(5) 0.63203(12) 0.0192(2) Uani d . 1 1 . .
H H1 0.9266 0.1503 0.5596 0.029 Uiso calc R 1 1 . .
S S1 0.97650(3) 0.017169(17) 0.79264(4) 0.01571(12) Uani d P 0.9648(15) 1 A 1
S S1B 0.7585(15) -0.0370(8) 0.5105(18) 0.015(4) Uiso d P 0.0352(15) 1 A 2
S S2 0.64591(4) 0.192805(18) 0.77639(4) 0.01717(13) Uani d P 0.9250(14) 1 A 1
S S2B 0.5665(6) 0.0391(3) 0.7355(7) 0.0115(16) Uiso d P 0.0750(14) 1 A 2
C C1 0.83728(14) 0.02681(7) 0.62486(15) 0.0143(3) Uani d . 1 1 . .
C C2 0.8000(2) -0.03234(10) 0.5456(2) 0.0196(4) Uani d . 1 1 A .
H H2 0.7275 -0.0355 0.4499 0.023 Uiso calc R 1 1 . .
C C3 0.88078(14) -0.09012(7) 0.62027(16) 0.0164(3) Uani d . 1 1 . .
C C4 0.87069(15) -0.15970(7) 0.57672(17) 0.0211(3) Uani d . 1 1 A .
H H4 0.8036 -0.1743 0.4833 0.025 Uiso calc R 1 1 . .
C C5 0.95946(16) -0.20676(7) 0.67126(18) 0.0224(3) Uani d . 1 1 . .
H H5 0.9526 -0.2539 0.6425 0.027 Uiso calc R 1 1 A .
C C6 1.05924(15) -0.18589(7) 0.80878(17) 0.0212(3) Uani d . 1 1 A .
H H6 1.1189 -0.2191 0.8723 0.025 Uiso calc R 1 1 . .
C C7 1.07217(14) -0.11790(7) 0.85328(17) 0.0188(3) Uani d . 1 1 . .
H H7 1.1404 -0.1037 0.9461 0.023 Uiso calc R 1 1 A .
C C8 0.98227(14) -0.07031(7) 0.75833(16) 0.0155(3) Uani d . 1 1 A .
C C9 0.66590(14) 0.10978(6) 0.70964(15) 0.0143(3) Uani d . 1 1 . .
C C10 0.57303(17) 0.06420(12) 0.7569(2) 0.0207(4) Uani d . 1 1 A .
H H10 0.5713 0.0167 0.7320 0.025 Uiso calc R 1 1 . .
C C11 0.47804(14) 0.09599(7) 0.84862(16) 0.0167(3) Uani d . 1 1 . .
C C12 0.36824(15) 0.06735(8) 0.91738(17) 0.0217(3) Uani d . 1 1 A .
H H12 0.3466 0.0199 0.9052 0.026 Uiso calc R 1 1 . .
C C13 0.29201(15) 0.10872(8) 1.00276(18) 0.0256(3) Uani d . 1 1 . .
H H13 0.2181 0.0894 1.0503 0.031 Uiso calc R 1 1 A .
C C14 0.32179(16) 0.17870(8) 1.02058(17) 0.0256(3) Uani d . 1 1 A .
H H14 0.2682 0.2062 1.0806 0.031 Uiso calc R 1 1 . .
C C15 0.42754(16) 0.20856(8) 0.95255(17) 0.0234(3) Uani d . 1 1 . .
H H15 0.4465 0.2563 0.9634 0.028 Uiso calc R 1 1 A .
C C16 0.50620(14) 0.16674(7) 0.86702(16) 0.0181(3) Uani d . 1 1 A .
C C17 0.76939(14) 0.09720(7) 0.59569(16) 0.0151(3) Uani d . 1 1 A .
C C18 0.68690(15) 0.10377(7) 0.42813(16) 0.0181(3) Uani d . 1 1 . .
C C19 0.61967(16) 0.11146(8) 0.29504(18) 0.0250(3) Uani d . 1 1 A .
H H19 0.5657 0.1176 0.1882 0.030 Uiso calc R 1 1 . .

loop_
_atom_site_aniso_label
_atom_site_aniso_U_11
_atom_site_aniso_U_22
_atom_site_aniso_U_33
_atom_site_aniso_U_12
_atom_site_aniso_U_13
_atom_site_aniso_U_23
O1 0.0191(5) 0.0150(5) 0.0256(5) -0.0044(4) 0.0096(4) -0.0018(4)
S1 0.01606(19) 0.01347(19) 0.0162(2) 0.00202(12) -0.00010(13) -0.00188(12)
S2 0.0200(2) 0.0140(2) 0.0183(2) 0.00157(13) 0.00596(14) 0.00061(13)
C1 0.0140(6) 0.0161(7) 0.0132(6) 0.0002(5) 0.0034(5) 0.0002(5)
C2 0.0175(10) 0.0219(9) 0.0182(9) -0.0004(8) 0.0012(8) -0.0013(7)
C3 0.0161(6) 0.0171(7) 0.0176(7) -0.0001(5) 0.0075(5) -0.0004(5)
C4 0.0218(7) 0.0191(7) 0.0231(7) -0.0024(5) 0.0065(6) -0.0040(6)
C5 0.0267(7) 0.0127(6) 0.0308(8) -0.0002(6) 0.0130(6) -0.0016(6)
C6 0.0224(7) 0.0182(7) 0.0252(7) 0.0066(5) 0.0102(6) 0.0047(6)
C7 0.0177(7) 0.0203(7) 0.0194(7) 0.0038(5) 0.0057(5) 0.0004(5)
C8 0.0164(6) 0.0142(6) 0.0180(6) 0.0005(5) 0.0084(5) -0.0012(5)
C9 0.0155(6) 0.0126(6) 0.0139(6) 0.0017(5) 0.0008(5) 0.0003(5)
C10 0.0209(9) 0.0218(10) 0.0195(9) -0.0004(7) 0.0043(6) -0.0001(8)
C11 0.0152(6) 0.0208(7) 0.0131(6) 0.0018(5) 0.0000(5) 0.0004(5)
C12 0.0198(7) 0.0256(7) 0.0199(7) -0.0046(6) 0.0041(6) -0.0014(6)
C13 0.0160(7) 0.0402(9) 0.0215(7) -0.0010(6) 0.0057(6) -0.0002(6)
C14 0.0225(7) 0.0351(8) 0.0192(7) 0.0118(6) 0.0041(6) -0.0021(6)
C15 0.0279(7) 0.0209(7) 0.0194(7) 0.0070(6) 0.0000(6) -0.0001(6)
C16 0.0172(6) 0.0207(7) 0.0147(6) 0.0012(5) -0.0006(5) 0.0036(5)
C17 0.0159(6) 0.0132(6) 0.0165(6) -0.0010(5) 0.0039(5) 0.0001(5)
C18 0.0206(7) 0.0147(6) 0.0209(7) 0.0022(5) 0.0084(6) 0.0021(5)
C19 0.0289(8) 0.0264(8) 0.0188(8) 0.0035(6) 0.0026(6) 0.0045(6)

loop_
_atom_type_symbol
_atom_type_description
_atom_type_scat_dispersion_real
_atom_type_scat_dispersion_imag
_atom_type_scat_source
C C 0.0033 0.0016 'International Tables Vol C Tables 4.2.6.8 and 6.1.1.4'
H H 0.0000 0.0000 'International Tables Vol C Tables 4.2.6.8 and 6.1.1.4'
O O 0.0106 0.0060 'International Tables Vol C Tables 4.2.6.8 and 6.1.1.4'
S S 0.1246 0.1234 'International Tables Vol C Tables 4.2.6.8 and 6.1.1.4'

loop_
_geom_angle_atom_site_label_1
_geom_angle_atom_site_label_2
_geom_angle_atom_site_label_3
_geom_angle
C17 O1 H1 109.5
C8 S1 C1 90.85(6)
C1 S1B C3 87.9(7)
C16 S2 C9 90.61(6)
C9 S2B C11 83.8(3)
C2 C1 C17 129.59(14)
C17 C1 S1B 117.4(5)
C2 C1 S1 113.06(12)
C17 C1 S1 117.19(9)
S1B C1 S1 124.8(5)
C1 C2 C3 113.15(18)
C1 C2 H2 123.4
C3 C2 H2 123.4
C4 C3 C8 118.78(12)
C4 C3 C2 130.00(15)
C8 C3 C2 111.21(14)
C4 C3 S1B 116.6(5)
C8 C3 S1B 124.4(5)
C5 C4 C3 119.31(13)
C5 C4 H4 120.3
C3 C4 H4 120.3
C4 C5 C6 120.90(13)
C4 C5 H5 119.5
C6 C5 H5 119.5
C7 C6 C5 120.93(13)
C7 C6 H6 119.5
C5 C6 H6 119.5
C6 C7 C8 118.27(13)
C6 C7 H7 120.9
C8 C7 H7 120.9
C7 C8 C3 121.80(12)
C7 C8 S1 126.48(11)
C3 C8 S1 111.71(10)
C10 C9 C17 127.67(14)
C17 C9 S2B 112.9(2)
C10 C9 S2 113.32(12)
C17 C9 S2 118.69(9)
S2B C9 S2 127.9(2)
C9 C10 C11 112.49(19)
C9 C10 H10 123.8
C11 C10 H10 123.8
C12 C11 C16 118.97(13)
C12 C11 C10 130.04(15)
C16 C11 C10 110.99(14)
C12 C11 S2B 116.0(2)
C16 C11 S2B 125.0(2)
C13 C12 C11 119.32(14)
C13 C12 H12 120.3
C11 C12 H12 120.3
C12 C13 C14 120.98(14)
C12 C13 H13 119.5
C14 C13 H13 119.5
C15 C14 C13 121.09(13)
C15 C14 H14 119.5
C13 C14 H14 119.5
C14 C15 C16 118.20(14)
C14 C15 H15 120.9
C16 C15 H15 120.9
C15 C16 C11 121.42(13)
C15 C16 S2 126.00(11)
C11 C16 S2 112.57(10)
O1 C17 C18 111.09(11)
O1 C17 C1 110.60(10)
C18 C17 C1 111.05(11)
O1 C17 C9 105.61(10)
C18 C17 C9 107.93(10)
C1 C17 C9 110.38(10)
C19 C18 C17 177.58(15)
C18 C19 H19 180.0

loop_
_geom_bond_atom_site_label_1
_geom_bond_atom_site_label_2
_geom_bond_distance
O1 C17 1.4301(16)
O1 H1 0.8400
S1 C8 1.7346(13)
S1 C1 1.7381(13)
S1B C1 1.658(15)
S1B C3 1.685(15)
S2 C16 1.7282(14)
S2 C9 1.7381(13)
S2B C9 1.707(6)
S2B C11 1.777(6)
C1 C2 1.345(2)
C1 C17 1.5152(18)
C2 C3 1.435(2)
C2 H2 0.9500
C3 C4 1.4051(19)
C3 C8 1.4060(19)
C4 C5 1.384(2)
C4 H4 0.9500
C5 C6 1.401(2)
C5 H5 0.9500
C6 C7 1.378(2)
C6 H6 0.9500
C7 C8 1.3974(19)
C7 H7 0.9500
C9 C10 1.364(2)
C9 C17 1.5213(18)
C10 C11 1.437(2)
C10 H10 0.9500
C11 C12 1.4016(19)
C11 C16 1.409(2)
C12 C13 1.377(2)
C12 H12 0.9500
C13 C14 1.397(2)
C13 H13 0.9500
C14 C15 1.377(2)
C14 H14 0.9500
C15 C16 1.397(2)
C15 H15 0.9500
C17 C18 1.4762(18)
C18 C19 1.183(2)
C19 H19 0.9500

loop_
_geom_hbond_atom_site_label_D
_geom_hbond_atom_site_label_H
_geom_hbond_atom_site_label_A
_geom_hbond_site_symmetry_A
_geom_hbond_distance_DH
_geom_hbond_distance_HA
_geom_hbond_distance_DA
_geom_hbond_angle_DHA
C6 H6 O1 2_746 0.95 2.57 3.2896(17) 133.0
C2 H2 S2B 3_656 0.95 2.90 3.785(6) 155.3
O1 H1 Cg1 3_756 0.84 2.69 3.5126(10) 166.3
C13 H13 Cg5 3_657 0.95 2.82 3.7041(14) 154.6
C19 H19 Cg2 1_554 0.95 2.42 3.3614(15) 171.6

loop_
_geom_torsion_atom_site_label_1
_geom_torsion_atom_site_label_2
_geom_torsion_atom_site_label_3
_geom_torsion_atom_site_label_4
_geom_torsion
C3 S1B C1 C2 16(2)
C3 S1B C1 C17 -176.2(2)
C3 S1B C1 S1 -5.3(8)
C8 S1 C1 C2 -1.43(12)
C8 S1 C1 C17 174.39(10)
C8 S1 C1 S1B 3.5(6)
C17 C1 C2 C3 -173.51(12)
S1B C1 C2 C3 -159(3)
S1 C1 C2 C3 1.67(18)
C1 C2 C3 C4 178.14(14)
C1 C2 C3 C8 -1.03(19)
C1 C2 C3 S1B 162(2)
C1 S1B C3 C4 -179.5(3)
C1 S1B C3 C8 6.0(8)
C1 S1B C3 C2 -13.5(18)
C8 C3 C4 C5 0.62(19)
C2 C3 C4 C5 -178.49(15)
S1B C3 C4 C5 -174.2(6)
C3 C4 C5 C6 -0.3(2)
C4 C5 C6 C7 -0.3(2)
C5 C6 C7 C8 0.5(2)
C6 C7 C8 C3 -0.2(2)
C6 C7 C8 S1 178.61(10)
C4 C3 C8 C7 -0.41(19)
C2 C3 C8 C7 178.87(13)
S1B C3 C8 C7 174.0(6)
C4 C3 C8 S1 -179.34(10)
C2 C3 C8 S1 -0.06(15)
S1B C3 C8 S1 -5.0(6)
C1 S1 C8 C7 -178.06(12)
C1 S1 C8 C3 0.81(10)
C11 S2B C9 C10 7.7(7)
C11 S2B C9 C17 -174.53(13)
C11 S2B C9 S2 -2.9(3)
C16 S2 C9 C10 -1.27(11)
C16 S2 C9 C17 172.84(10)
C16 S2 C9 S2B 1.6(3)
C17 C9 C10 C11 -172.33(12)
S2B C9 C10 C11 -169.8(10)
S2 C9 C10 C11 1.15(16)
C9 C10 C11 C12 179.65(14)
C9 C10 C11 C16 -0.33(17)
C9 C10 C11 S2B 169.8(10)
C9 S2B C11 C12 -179.18(14)
C9 S2B C11 C16 3.7(3)
C9 S2B C11 C10 -7.6(7)
C16 C11 C12 C13 -0.8(2)
C10 C11 C12 C13 179.20(14)
S2B C11 C12 C13 -178.1(2)
C11 C12 C13 C14 0.5(2)
C12 C13 C14 C15 0.4(2)
C13 C14 C15 C16 -1.0(2)
C14 C15 C16 C11 0.7(2)
C14 C15 C16 S2 -178.37(11)
C12 C11 C16 C15 0.25(19)
C10 C11 C16 C15 -179.77(13)
S2B C11 C16 C15 177.3(2)
C12 C11 C16 S2 179.39(10)
C10 C11 C16 S2 -0.63(15)
S2B C11 C16 S2 -3.6(3)
C9 S2 C16 C15 -179.84(12)
C9 S2 C16 C11 1.06(10)
C2 C1 C17 O1 -146.09(15)
S1B C1 C17 O1 -149.5(6)
S1 C1 C17 O1 38.90(13)
C2 C1 C17 C18 -22.3(2)
S1B C1 C17 C18 -25.7(6)
S1 C1 C17 C18 162.72(9)
C2 C1 C17 C9 97.40(17)
S1B C1 C17 C9 94.0(6)
S1 C1 C17 C9 -77.61(12)
C10 C9 C17 O1 -158.65(13)
S2B C9 C17 O1 -159.4(2)
S2 C9 C17 O1 28.18(13)
C10 C9 C17 C18 82.46(17)
S2B C9 C17 C18 81.8(2)
S2 C9 C17 C18 -90.71(12)
C10 C9 C17 C1 -39.07(18)
S2B C9 C17 C1 -39.8(2)
S2 C9 C17 C1 147.75(9)
